data_2225647
loop_
_publ_author_name
'Gowda, B. Thimme'
'Foro, Sabine'
'Suchetan, P. A.'
'Fuess, Hartmut'

_publ_section_title
;
 2,2,2-Tribromo-<i>N</i>-(2-methylphenyl)acetamide
;
_journal_coeditor_code PK2229
_journal_issue 4
_journal_name_full 'Acta Crystallographica Section E'
_journal_page_first o884
_journal_paper_doi 10.1107/S1600536810009852
_journal_volume 66
_journal_year 2010
_chemical_formula_iupac 'C9 H8 Br3 N O'
_chemical_formula_moiety 'C9 H8 Br3 N O'
_chemical_formula_sum 'C9 H8 Br3 N O'
_chemical_formula_weight 385.89
_chemical_name_systematic
;
2,2,2-Tribromo-<i>N</i>-(2-methylphenyl)acetamide
;
_space_group_IT_number 14
_symmetry_cell_setting monoclinic
_symmetry_space_group_name_Hall '-P 2ybc'
_symmetry_space_group_name_H-M 'P 1 21/c 1'
_atom_sites_solution_hydrogens geom
_atom_sites_solution_primary direct
_atom_sites_solution_secondary difmap
_audit_creation_method SHELXL-97
_cell_angle_alpha 90.00
_cell_angle_beta 107.690(10)
_cell_angle_gamma 90.00
_cell_formula_units_Z 8
_cell_length_a 9.949(2)
_cell_length_b 21.429(4)
_cell_length_c 11.653(2)
_cell_measurement_reflns_used 25
_cell_measurement_temperature 299(2)
_cell_measurement_theta_max 18.83
_cell_measurement_theta_min 4.12
_cell_volume 2366.9(8)
_computing_cell_refinement 'CAD-4-PC (Enraf--Nonius, 1996)'
_computing_data_collection 'CAD-4-PC (Enraf--Nonius, 1996)'
_computing_data_reduction 'REDU4 (Stoe & Cie, 1987)'
_computing_molecular_graphics 'PLATON (Spek, 2009)'
_computing_publication_material 'SHELXL97 (Sheldrick, 2008)'
_computing_structure_refinement 'SHELXL97 (Sheldrick, 2008)'
_computing_structure_solution 'SHELXS97 (Sheldrick, 2008)'
_diffrn_ambient_temperature 299(2)
_diffrn_measured_fraction_theta_full 0.999
_diffrn_measured_fraction_theta_max 0.999
_diffrn_measurement_device_type 'Enraf--Nonius CAD-4'
_diffrn_measurement_method \w/2\q
_diffrn_radiation_monochromator graphite
_diffrn_radiation_source 'fine-focus sealed tube'
_diffrn_radiation_type CuK\a
_diffrn_radiation_wavelength 1.54180
_diffrn_reflns_av_R_equivalents 0.1488
_diffrn_reflns_av_sigmaI/netI 0.0820
_diffrn_reflns_limit_h_max 3
_diffrn_reflns_limit_h_min -11
_diffrn_reflns_limit_k_max 0
_diffrn_reflns_limit_k_min -25
_diffrn_reflns_limit_l_max 13
_diffrn_reflns_limit_l_min -13
_diffrn_reflns_number 5721
_diffrn_reflns_theta_full 67.00
_diffrn_reflns_theta_max 67.00
_diffrn_reflns_theta_min 4.13
_diffrn_standards_decay_% 1.5
_diffrn_standards_interval_time 120
_diffrn_standards_number 3
_exptl_absorpt_coefficient_mu 12.401
_exptl_absorpt_correction_T_max 0.1288
_exptl_absorpt_correction_T_min 0.0559
_exptl_absorpt_correction_type psi-scan
_exptl_absorpt_process_details '(North <i>et al.</i>,  1968)'
_exptl_crystal_colour colourless
_exptl_crystal_density_diffrn 2.166
_exptl_crystal_density_method 'not measured'
_exptl_crystal_description rod
_exptl_crystal_F_000 1456
_exptl_crystal_size_max 0.55
_exptl_crystal_size_mid 0.28
_exptl_crystal_size_min 0.28
_refine_diff_density_max 1.774
_refine_diff_density_min -1.335
_refine_ls_extinction_coef 0.00203(19)
_refine_ls_extinction_expression Fc^*^=kFc[1+0.001xFc^2^\l^3^/sin(2\q)]^-1/4^
_refine_ls_extinction_method 'SHELXL97 (Sheldrick, 2008)'
_refine_ls_goodness_of_fit_ref 1.052
_refine_ls_hydrogen_treatment mixed
_refine_ls_matrix_type full
_refine_ls_number_parameters 260
_refine_ls_number_reflns 4204
_refine_ls_number_restraints 2
_refine_ls_restrained_S_all 1.052
_refine_ls_R_factor_all 0.0842
_refine_ls_R_factor_gt 0.0733
_refine_ls_shift/su_max 0.001
_refine_ls_shift/su_mean 0.000
_refine_ls_structure_factor_coef Fsqd
_refine_ls_weighting_details 'calc w=1/[\s^2^(Fo^2^)+(0.1206P)^2^+14.5272P] where P=(Fo^2^+2Fc^2^)/3'
_refine_ls_weighting_scheme calc
_refine_ls_wR_factor_gt 0.2034
_refine_ls_wR_factor_ref 0.2119
_reflns_number_gt 3666
_reflns_number_total 4204
_reflns_threshold_expression I>2\s(I)
_cod_data_source_file pk2229.cif
_cod_data_source_block I
_cod_original_sg_symbol_H-M 'P 21/c'
_cod_database_code 2225647
_cod_database_fobs_code 2225647

loop_
_symmetry_equiv_pos_as_xyz
'x, y, z'
'-x, y+1/2, -z+1/2'
'-x, -y, -z'
'x, -y-1/2, z-1/2'

loop_
_atom_site_type_symbol
_atom_site_label
_atom_site_fract_x
_atom_site_fract_y
_atom_site_fract_z
_atom_site_U_iso_or_equiv
_atom_site_adp_type
_atom_site_calc_flag
_atom_site_refinement_flags
_atom_site_occupancy
_atom_site_disorder_assembly
_atom_site_disorder_group
C C1 -0.0153(8) 0.3501(4) 0.6789(7) 0.0360(16) Uani d . 1 . .
C C2 0.0276(9) 0.3149(4) 0.7841(7) 0.0428(18) Uani d . 1 . .
C C3 0.0010(11) 0.2519(5) 0.7730(10) 0.059(2) Uani d . 1 . .
H H3 0.0286 0.2272 0.8418 0.071 Uiso calc R 1 . .
C C4 -0.0656(12) 0.2238(5) 0.6631(12) 0.063(3) Uani d . 1 . .
H H4 -0.0811 0.1809 0.6587 0.076 Uiso calc R 1 . .
C C5 -0.1078(11) 0.2593(5) 0.5620(11) 0.061(3) Uani d . 1 . .
H H5 -0.1535 0.2410 0.4881 0.073 Uiso calc R 1 . .
C C6 -0.0822(9) 0.3234(4) 0.5694(8) 0.0453(19) Uani d . 1 . .
H H6 -0.1104 0.3480 0.5004 0.054 Uiso calc R 1 . .
C C7 -0.0894(7) 0.4574(3) 0.6711(7) 0.0335(15) Uani d . 1 . .
C C8 -0.0422(8) 0.5264(4) 0.6954(6) 0.0356(15) Uani d . 1 . .
C C9 0.0957(12) 0.3450(6) 0.9028(9) 0.065(3) Uani d . 1 . .
H H9A 0.0317 0.3747 0.9196 0.078 Uiso calc R 1 . .
H H9B 0.1800 0.3661 0.9006 0.078 Uiso calc R 1 . .
H H9C 0.1191 0.3138 0.9647 0.078 Uiso calc R 1 . .
N N1 0.0124(6) 0.4153(3) 0.6855(6) 0.0369(14) Uani d D 1 . .
H H1N 0.095(5) 0.429(4) 0.700(9) 0.044 Uiso d D 1 . .
O O1 -0.2153(6) 0.4451(3) 0.6442(7) 0.0537(16) Uani d . 1 . .
Br Br1 0.14164(9) 0.54417(4) 0.68400(10) 0.0519(3) Uani d . 1 . .
Br Br2 -0.04344(14) 0.54241(6) 0.85827(9) 0.0703(4) Uani d . 1 . .
Br Br3 -0.17695(10) 0.57952(5) 0.58669(10) 0.0581(4) Uani d . 1 . .
C C10 0.5167(7) 0.4983(4) 0.7302(7) 0.0350(15) Uani d . 1 . .
C C11 0.5752(9) 0.5236(4) 0.8425(8) 0.0464(19) Uani d . 1 . .
C C12 0.5630(12) 0.5873(6) 0.8526(11) 0.068(3) Uani d . 1 . .
H H12 0.6000 0.6059 0.9277 0.082 Uiso calc R 1 . .
C C13 0.4978(12) 0.6242(5) 0.7546(13) 0.069(3) Uani d . 1 . .
H H13 0.4913 0.6671 0.7636 0.082 Uiso calc R 1 . .
C C14 0.4424(10) 0.5969(5) 0.6435(11) 0.059(3) Uani d . 1 . .
H H14 0.3986 0.6215 0.5769 0.070 Uiso calc R 1 . .
C C15 0.4512(9) 0.5338(4) 0.6306(8) 0.0439(18) Uani d . 1 . .
H H15 0.4136 0.5152 0.5555 0.053 Uiso calc R 1 . .
C C16 0.4364(7) 0.3930(3) 0.7382(7) 0.0338(15) Uani d . 1 . .
C C17 0.4640(7) 0.3218(4) 0.7325(7) 0.0354(16) Uani d . 1 . .
C C18 0.6471(13) 0.4835(7) 0.9492(10) 0.075(3) Uani d . 1 . .
H H18A 0.7243 0.4616 0.9341 0.090 Uiso calc R 1 . .
H H18B 0.5809 0.4539 0.9624 0.090 Uiso calc R 1 . .
H H18C 0.6822 0.5093 1.0194 0.090 Uiso calc R 1 . .
N N2 0.5275(7) 0.4317(3) 0.7144(6) 0.0370(14) Uani d D 1 . .
H H2N 0.591(8) 0.416(4) 0.689(8) 0.044 Uiso d D 1 . .
O O2 0.3318(7) 0.4088(3) 0.7643(7) 0.0539(16) Uani d . 1 . .
Br Br4 0.48061(16) 0.28822(6) 0.88797(10) 0.0740(4) Uani d . 1 . .
Br Br5 0.63133(11) 0.30070(5) 0.68942(12) 0.0628(4) Uani d . 1 . .
Br Br6 0.30461(11) 0.28588(5) 0.61417(12) 0.0677(4) Uani d . 1 . .

loop_
_atom_site_aniso_label
_atom_site_aniso_U_11
_atom_site_aniso_U_22
_atom_site_aniso_U_33
_atom_site_aniso_U_12
_atom_site_aniso_U_13
_atom_site_aniso_U_23
C1 0.033(3) 0.036(4) 0.042(4) 0.005(3) 0.016(3) 0.006(3)
C2 0.046(4) 0.045(5) 0.044(4) 0.005(4) 0.024(3) 0.004(3)
C3 0.070(6) 0.045(5) 0.072(7) 0.013(5) 0.034(5) 0.019(5)
C4 0.079(7) 0.028(5) 0.096(8) -0.001(4) 0.046(6) -0.004(5)
C5 0.064(6) 0.043(5) 0.079(7) -0.008(4) 0.029(5) -0.022(5)
C6 0.049(4) 0.046(5) 0.040(4) 0.006(4) 0.013(3) 0.004(3)
C7 0.035(4) 0.027(4) 0.041(4) -0.002(3) 0.015(3) 0.007(3)
C8 0.038(4) 0.040(4) 0.032(3) 0.001(3) 0.015(3) 0.000(3)
C9 0.069(6) 0.078(8) 0.043(5) -0.004(6) 0.010(4) 0.010(5)
N1 0.026(3) 0.039(4) 0.044(4) -0.002(3) 0.008(2) 0.008(3)
O1 0.038(3) 0.036(3) 0.087(5) 0.002(2) 0.019(3) 0.004(3)
Br1 0.0403(5) 0.0394(6) 0.0790(7) -0.0034(3) 0.0227(4) 0.0118(4)
Br2 0.1006(9) 0.0767(8) 0.0412(6) -0.0170(6) 0.0330(5) -0.0102(5)
Br3 0.0506(5) 0.0381(6) 0.0706(7) 0.0069(4) -0.0041(4) 0.0126(4)
C10 0.032(3) 0.030(4) 0.045(4) -0.005(3) 0.015(3) 0.000(3)
C11 0.041(4) 0.045(5) 0.052(5) -0.006(4) 0.011(3) -0.005(4)
C12 0.070(6) 0.060(7) 0.071(7) -0.017(5) 0.014(5) -0.035(5)
C13 0.068(6) 0.029(5) 0.107(9) -0.008(4) 0.025(6) -0.006(5)
C14 0.055(5) 0.037(5) 0.085(7) 0.008(4) 0.023(5) 0.019(5)
C15 0.044(4) 0.040(5) 0.047(4) -0.004(3) 0.015(3) 0.001(3)
C16 0.033(3) 0.027(4) 0.042(4) 0.009(3) 0.012(3) 0.001(3)
C17 0.030(3) 0.027(4) 0.049(4) 0.002(3) 0.012(3) 0.003(3)
C18 0.074(7) 0.090(9) 0.046(5) -0.002(6) -0.003(5) 0.006(5)
N2 0.041(3) 0.023(3) 0.053(4) 0.005(3) 0.023(3) 0.001(3)
O2 0.049(3) 0.031(3) 0.091(5) 0.003(3) 0.036(3) 0.000(3)
Br4 0.1248(11) 0.0556(7) 0.0497(6) 0.0301(6) 0.0387(6) 0.0187(5)
Br5 0.0549(6) 0.0364(6) 0.1123(9) 0.0086(4) 0.0482(6) -0.0001(5)
Br6 0.0544(6) 0.0506(7) 0.0818(8) 0.0001(4) -0.0036(5) -0.0176(5)

loop_
_atom_type_symbol
_atom_type_description
_atom_type_scat_dispersion_real
_atom_type_scat_dispersion_imag
_atom_type_scat_source
C C 0.0181 0.0091 'International Tables Vol C Tables 4.2.6.8 and 6.1.1.4'
H H 0.0000 0.0000 'International Tables Vol C Tables 4.2.6.8 and 6.1.1.4'
N N 0.0311 0.0180 'International Tables Vol C Tables 4.2.6.8 and 6.1.1.4'
O O 0.0492 0.0322 'International Tables Vol C Tables 4.2.6.8 and 6.1.1.4'
Br Br -0.6763 1.2805 'International Tables Vol C Tables 4.2.6.8 and 6.1.1.4'

loop_
_geom_angle_atom_site_label_1
_geom_angle_atom_site_label_2
_geom_angle_atom_site_label_3
_geom_angle_site_symmetry_1
_geom_angle_site_symmetry_3
_geom_angle
_geom_angle_publ_flag
C6 C1 C2 . . 121.8(8) ?
C6 C1 N1 . . 119.4(7) ?
C2 C1 N1 . . 118.8(7) ?
C3 C2 C1 . . 116.8(8) ?
C3 C2 C9 . . 122.2(9) ?
C1 C2 C9 . . 121.0(9) ?
C2 C3 C4 . . 122.5(9) ?
C2 C3 H3 . . 118.7 ?
C4 C3 H3 . . 118.7 ?
C5 C4 C3 . . 119.5(9) ?
C5 C4 H4 . . 120.3 ?
C3 C4 H4 . . 120.3 ?
C4 C5 C6 . . 119.7(10) ?
C4 C5 H5 . . 120.1 ?
C6 C5 H5 . . 120.1 ?
C1 C6 C5 . . 119.7(9) ?
C1 C6 H6 . . 120.2 ?
C5 C6 H6 . . 120.2 ?
O1 C7 N1 . . 124.6(7) ?
O1 C7 C8 . . 118.8(7) ?
N1 C7 C8 . . 116.5(6) ?
C7 C8 Br1 . . 114.8(5) ?
C7 C8 Br3 . . 109.5(5) ?
Br1 C8 Br3 . . 109.2(4) ?
C7 C8 Br2 . . 104.8(5) ?
Br1 C8 Br2 . . 109.0(4) ?
Br3 C8 Br2 . . 109.4(4) ?
C2 C9 H9A . . 109.5 ?
C2 C9 H9B . . 109.5 ?
H9A C9 H9B . . 109.5 ?
C2 C9 H9C . . 109.5 ?
H9A C9 H9C . . 109.5 ?
H9B C9 H9C . . 109.5 ?
C7 N1 C1 . . 122.2(6) ?
C7 N1 H1N . . 117(7) ?
C1 N1 H1N . . 120(7) ?
C11 C10 C15 . . 122.7(8) ?
C11 C10 N2 . . 119.0(7) ?
C15 C10 N2 . . 118.3(7) ?
C10 C11 C12 . . 116.8(9) ?
C10 C11 C18 . . 121.3(9) ?
C12 C11 C18 . . 121.9(10) ?
C11 C12 C13 . . 121.9(10) ?
C11 C12 H12 . . 119.0 ?
C13 C12 H12 . . 119.0 ?
C14 C13 C12 . . 119.3(9) ?
C14 C13 H13 . . 120.4 ?
C12 C13 H13 . . 120.4 ?
C15 C14 C13 . . 120.3(10) ?
C15 C14 H14 . . 119.9 ?
C13 C14 H14 . . 119.9 ?
C14 C15 C10 . . 119.0(9) ?
C14 C15 H15 . . 120.5 ?
C10 C15 H15 . . 120.5 ?
O2 C16 N2 . . 124.8(7) ?
O2 C16 C17 . . 117.4(7) ?
N2 C16 C17 . . 117.8(6) ?
C16 C17 Br4 . . 107.1(5) ?
C16 C17 Br6 . . 107.8(5) ?
Br4 C17 Br6 . . 110.2(4) ?
C16 C17 Br5 . . 114.7(5) ?
Br4 C17 Br5 . . 109.0(4) ?
Br6 C17 Br5 . . 108.0(4) ?
C11 C18 H18A . . 109.5 ?
C11 C18 H18B . . 109.5 ?
H18A C18 H18B . . 109.5 ?
C11 C18 H18C . . 109.5 ?
H18A C18 H18C . . 109.5 ?
H18B C18 H18C . . 109.5 ?
C16 N2 C10 . . 120.8(6) ?
C16 N2 H2N . . 117(7) ?
C10 N2 H2N . . 122(7) ?

loop_
_geom_bond_atom_site_label_1
_geom_bond_atom_site_label_2
_geom_bond_site_symmetry_2
_geom_bond_distance
_geom_bond_publ_flag
C1 C6 . 1.371(12) ?
C1 C2 . 1.391(11) ?
C1 N1 . 1.423(11) ?
C2 C3 . 1.374(14) ?
C2 C9 . 1.490(14) ?
C3 C4 . 1.389(17) ?
C3 H3 . 0.9300 ?
C4 C5 . 1.358(17) ?
C4 H4 . 0.9300 ?
C5 C6 . 1.396(14) ?
C5 H5 . 0.9300 ?
C6 H6 . 0.9300 ?
C7 O1 . 1.224(9) ?
C7 N1 . 1.329(10) ?
C7 C8 . 1.552(11) ?
C8 Br1 . 1.912(7) ?
C8 Br3 . 1.914(8) ?
C8 Br2 . 1.932(7) ?
C9 H9A . 0.9600 ?
C9 H9B . 0.9600 ?
C9 H9C . 0.9600 ?
N1 H1N . 0.84(4) ?
C10 C11 . 1.372(12) ?
C10 C15 . 1.375(12) ?
C10 N2 . 1.446(10) ?
C11 C12 . 1.377(15) ?
C11 C18 . 1.503(14) ?
C12 C13 . 1.378(18) ?
C12 H12 . 0.9300 ?
C13 C14 . 1.374(17) ?
C13 H13 . 0.9300 ?
C14 C15 . 1.366(13) ?
C14 H14 . 0.9300 ?
C15 H15 . 0.9300 ?
C16 O2 . 1.217(9) ?
C16 N2 . 1.320(10) ?
C16 C17 . 1.554(10) ?
C17 Br4 . 1.910(8) ?
C17 Br6 . 1.918(8) ?
C17 Br5 . 1.933(7) ?
C18 H18A . 0.9600 ?
C18 H18B . 0.9600 ?
C18 H18C . 0.9600 ?
N2 H2N . 0.85(4) ?

loop_
_geom_hbond_atom_site_label_D
_geom_hbond_atom_site_label_H
_geom_hbond_atom_site_label_A
_geom_hbond_site_symmetry_A
_geom_hbond_distance_DH
_geom_hbond_distance_HA
_geom_hbond_distance_DA
_geom_hbond_angle_DHA
N1 H1N O2 . 0.84(4) 2.28(6) 3.031(8) 149(9)
N1 H1N Br1 . 0.84(4) 2.53(9) 3.048(7) 120(8)
N2 H2N O1 1_655 0.85(4) 2.23(7) 2.928(9) 139(9)
N2 H2N Br5 . 0.85(4) 2.50(9) 3.036(6) 122(8)

loop_
_geom_torsion_atom_site_label_1
_geom_torsion_atom_site_label_2
_geom_torsion_atom_site_label_3
_geom_torsion_atom_site_label_4
_geom_torsion_site_symmetry_1
_geom_torsion_site_symmetry_2
_geom_torsion_site_symmetry_3
_geom_torsion_site_symmetry_4
_geom_torsion
_geom_torsion_publ_flag
C6 C1 C2 C3 . . . . 0.6(12) ?
N1 C1 C2 C3 . . . . -178.8(7) ?
C6 C1 C2 C9 . . . . -177.9(8) ?
N1 C1 C2 C9 . . . . 2.7(11) ?
C1 C2 C3 C4 . . . . -0.1(14) ?
C9 C2 C3 C4 . . . . 178.4(9) ?
C2 C3 C4 C5 . . . . -0.6(16) ?
C3 C4 C5 C6 . . . . 0.8(15) ?
C2 C1 C6 C5 . . . . -0.4(12) ?
N1 C1 C6 C5 . . . . 179.0(8) ?
C4 C5 C6 C1 . . . . -0.3(14) ?
O1 C7 C8 Br1 . . . . -160.3(6) ?
N1 C7 C8 Br1 . . . . 21.9(8) ?
O1 C7 C8 Br3 . . . . -37.2(9) ?
N1 C7 C8 Br3 . . . . 145.1(6) ?
O1 C7 C8 Br2 . . . . 80.1(8) ?
N1 C7 C8 Br2 . . . . -97.6(6) ?
O1 C7 N1 C1 . . . . -4.5(12) ?
C8 C7 N1 C1 . . . . 173.0(6) ?
C6 C1 N1 C7 . . . . 71.7(10) ?
C2 C1 N1 C7 . . . . -108.9(8) ?
C15 C10 C11 C12 . . . . 1.4(12) ?
N2 C10 C11 C12 . . . . 179.5(8) ?
C15 C10 C11 C18 . . . . -179.4(9) ?
N2 C10 C11 C18 . . . . -1.3(12) ?
C10 C11 C12 C13 . . . . -1.2(15) ?
C18 C11 C12 C13 . . . . 179.7(11) ?
C11 C12 C13 C14 . . . . 0.3(17) ?
C12 C13 C14 C15 . . . . 0.4(16) ?
C13 C14 C15 C10 . . . . -0.2(14) ?
C11 C10 C15 C14 . . . . -0.7(12) ?
N2 C10 C15 C14 . . . . -178.9(7) ?
O2 C16 C17 Br4 . . . . -59.3(8) ?
N2 C16 C17 Br4 . . . . 120.7(6) ?
O2 C16 C17 Br6 . . . . 59.3(8) ?
N2 C16 C17 Br6 . . . . -120.7(6) ?
O2 C16 C17 Br5 . . . . 179.6(6) ?
N2 C16 C17 Br5 . . . . -0.3(9) ?
O2 C16 N2 C10 . . . . 6.5(12) ?
C17 C16 N2 C10 . . . . -173.5(7) ?
C11 C10 N2 C16 . . . . 83.9(9) ?
C15 C10 N2 C16 . . . . -97.9(9) ?
